data_4072978
loop_
_publ_author_name
'Beletskaya, Irina P.'
'Bregadze, Vladimir I.'
'Kabytaev, Kuanysh Z.'
'Zhigareva, Galina G.'
'Petrovskii, Pavel V.'
'Glukhov, Ivan V.'
'Starikova, Zoya A.'

_publ_contact_author 'Vladimir I. Bregadze'
_publ_section_title
;
 Palladium-Catalyzed Amination of 2-Iodo-para-carborane
;
_journal_issue 9
_journal_name_full Organometallics
_journal_page_first 2340
_journal_paper_doi 10.1021/om0611756
_journal_volume 26
_journal_year 2007
_chemical_formula_moiety C2B10H11(C12H8N)
_chemical_formula_sum 'C14 H19 B10 N'
_chemical_formula_weight 309.40
_chemical_melting_point 166.5(5)
_chemical_name_common 1-(1,12-dicarba-closo-dodecaboran-2-yl)carbazole
_chemical_name_systematic
; 
 ? 
;
_space_group_IT_number 4
_symmetry_cell_setting monoclinic
_symmetry_space_group_name_Hall 'P 2yb'
_symmetry_space_group_name_H-M 'P 1 21 1'
_atom_sites_solution_hydrogens mixed
_atom_sites_solution_primary direct
_atom_sites_solution_secondary difmap
_audit_creation_method SHELXL-97
_cell_angle_alpha 90.00
_cell_angle_beta 90.420(5)
_cell_angle_gamma 90.00
_cell_formula_units_Z 4
_cell_length_a 13.922(4)
_cell_length_b 7.835(2)
_cell_length_c 15.145(4)
_cell_measurement_reflns_used 3478
_cell_measurement_temperature 120(2)
_cell_measurement_theta_max 29.95
_cell_measurement_theta_min 2.74
_cell_volume 1652.0(8)
_computing_cell_refinement 'SAINTPlus (Bruker, 1998a)'
_computing_data_collection 'SMART (Bruker, 1998b)'
_computing_data_reduction 'SAINTPlus (Bruker, 1998a)'
_computing_molecular_graphics 'SHELXTL ver. 5.1 (Sheldrick, 1998b)'
_computing_publication_material 'SHELXTL ver. 5.1 (Sheldrick, 1998b)'
_computing_structure_refinement 'SHELXTL ver. 5.1 (Sheldrick, 1998b)'
_computing_structure_solution 'SHELXTL ver. 5.1 (Sheldrick, 1998b)'
_diffrn_ambient_temperature 120(2)
_diffrn_measured_fraction_theta_full 0.972
_diffrn_measured_fraction_theta_max 0.972
_diffrn_measurement_device_type 'Bruker SMART 1000 CCD area detector'
_diffrn_measurement_method 'phi and omega scans'
_diffrn_radiation_monochromator graphite
_diffrn_radiation_source 'fine-focus sealed tube'
_diffrn_radiation_type MoK\a
_diffrn_radiation_wavelength 0.71073
_diffrn_reflns_av_R_equivalents 0.0680
_diffrn_reflns_av_sigmaI/netI 0.1105
_diffrn_reflns_limit_h_max 17
_diffrn_reflns_limit_h_min -17
_diffrn_reflns_limit_k_max 10
_diffrn_reflns_limit_k_min -9
_diffrn_reflns_limit_l_max 19
_diffrn_reflns_limit_l_min -19
_diffrn_reflns_number 12005
_diffrn_reflns_theta_full 27.00
_diffrn_reflns_theta_max 27.00
_diffrn_reflns_theta_min 1.46
_exptl_absorpt_coefficient_mu 0.063
_exptl_absorpt_correction_type none
_exptl_crystal_colour colorless
_exptl_crystal_density_diffrn 1.244
_exptl_crystal_density_method 'not measured'
_exptl_crystal_description needle
_exptl_crystal_F_000 640
_exptl_crystal_size_max 0.25
_exptl_crystal_size_mid 0.20
_exptl_crystal_size_min 0.15
_refine_diff_density_max 0.197
_refine_diff_density_min -0.241
_refine_diff_density_rms 0.051
_refine_ls_abs_structure_details 'Flack H D (1983), Acta Cryst. A39, 876-881'
_refine_ls_abs_structure_Flack 4(4)
_refine_ls_extinction_method none
_refine_ls_goodness_of_fit_ref 1.019
_refine_ls_hydrogen_treatment constr
_refine_ls_matrix_type full
_refine_ls_number_parameters 451
_refine_ls_number_reflns 6343
_refine_ls_number_restraints 1
_refine_ls_restrained_S_all 1.019
_refine_ls_R_factor_all 0.1100
_refine_ls_R_factor_gt 0.0780
_refine_ls_shift/su_max 0.001
_refine_ls_shift/su_mean 0.000
_refine_ls_structure_factor_coef Fsqd
_refine_ls_weighting_details 'calc w=1/[\s^2^(Fo^2^)+(0.0016P)^2^+1.1889P] where P=(Fo^2^+2Fc^2^)/3'
_refine_ls_weighting_scheme calc
_refine_ls_wR_factor_gt 0.1338
_refine_ls_wR_factor_ref 0.1462
_reflns_number_gt 4461
_reflns_number_total 6343
_reflns_threshold_expression I>2\s(I)
_cod_data_source_file om0611756si20070213_010000.cif
_cod_data_source_block bk1
_cod_depositor_comments
;
The following automatic conversions were performed:

'_chemical_melting_point' value '166-167' was changed to '166.5(5)' -
the average value was taken and precision was
estimated.

'_symmetry_cell_setting' value 'Monoclinic' changed to
'monoclinic' according to
/home/saulius/struct/CIF-dictionaries/cif_core.dic dictionary named
'cif_core.dic' version 2.4.1 from 2010-06-29.

Automatic conversion script
Id: cif_fix_values 1715 2011-07-08 13:25:40Z adriana 
;
_cod_original_cell_volume 1651.9(8)
_cod_original_sg_symbol_H-M 'P 21'
_cod_database_code 4072978

loop_
_symmetry_equiv_pos_as_xyz
'x, y, z'
'-x, y+1/2, -z'

loop_
_atom_site_label
_atom_site_type_symbol
_atom_site_fract_x
_atom_site_fract_y
_atom_site_fract_z
_atom_site_U_iso_or_equiv
_atom_site_adp_type
_atom_site_occupancy
_atom_site_symmetry_multiplicity
_atom_site_calc_flag
_atom_site_refinement_flags
N1A N 0.4795(2) 0.0374(4) 0.1876(2) 0.0287(7) Uani 1 1 d .
C1A C 0.5217(3) -0.1496(7) 0.3461(3) 0.0447(12) Uani 1 1 d .
H1A H 0.5290 -0.0389 0.3725 0.054 Uiso 1 1 d R
C2A C 0.3980(3) 0.1230(5) 0.1553(3) 0.0310(9) Uani 1 1 d .
C3A C 0.3029(3) 0.1099(5) 0.1782(3) 0.0356(10) Uani 1 1 d .
H3AA H 0.2836 0.0335 0.2215 0.043 Uiso 1 1 calc R
C4A C 0.2370(3) 0.2121(5) 0.1356(3) 0.0405(10) Uani 1 1 d .
H4AA H 0.1723 0.2019 0.1493 0.049 Uiso 1 1 calc R
C5A C 0.2656(3) 0.3315(5) 0.0718(3) 0.0381(10) Uani 1 1 d .
H5AA H 0.2195 0.3999 0.0446 0.046 Uiso 1 1 calc R
C6A C 0.3585(2) 0.3490(5) 0.0492(3) 0.0301(9) Uani 1 1 d .
H6AA H 0.3771 0.4275 0.0065 0.036 Uiso 1 1 calc R
C7A C 0.4263(3) 0.2449(5) 0.0921(2) 0.0271(8) Uani 1 1 d .
C8A C 0.5300(3) 0.2358(5) 0.0849(2) 0.0262(8) Uani 1 1 d .
C9A C 0.5945(3) 0.3254(5) 0.0350(3) 0.0346(9) Uani 1 1 d .
H9AA H 0.5730 0.4062 -0.0055 0.042 Uiso 1 1 calc R
C10A C 0.6922(3) 0.2947(5) 0.0454(3) 0.0341(9) Uani 1 1 d .
H10C H 0.7366 0.3546 0.0119 0.041 Uiso 1 1 calc R
C11A C 0.7232(3) 0.1719(5) 0.1071(3) 0.0342(9) Uani 1 1 d .
H11C H 0.7886 0.1512 0.1145 0.041 Uiso 1 1 calc R
C12A C 0.4183(3) -0.4562(5) 0.2632(3) 0.0362(9) Uani 1 1 d .
H12A H 0.3838 -0.5788 0.2389 0.043 Uiso 1 1 d R
C13A C 0.6578(3) 0.0814(5) 0.1571(3) 0.0365(10) Uani 1 1 d .
H13A H 0.6793 0.0016 0.1981 0.044 Uiso 1 1 calc R
C14A C 0.5617(2) 0.1091(5) 0.1464(2) 0.0263(8) Uani 1 1 d .
B2A B 0.4769(3) -0.1232(5) 0.2392(3) 0.0243(9) Uani 1 1 d .
B3A B 0.3975(3) -0.1369(5) 0.3310(3) 0.0274(9) Uani 1 1 d .
H3A H 0.3655 -0.0091 0.3515 0.033 Uiso 1 1 d R
B4A B 0.4482(4) -0.2740(7) 0.4134(3) 0.0438(13) Uani 1 1 d .
H4A H 0.4161 -0.2288 0.4784 0.053 Uiso 1 1 d R
B5A B 0.5625(4) -0.3438(8) 0.3728(4) 0.0545(15) Uani 1 1 d .
H5A H 0.6298 -0.3527 0.4160 0.065 Uiso 1 1 d R
B6A B 0.5773(4) -0.2568(7) 0.2669(3) 0.0454(13) Uani 1 1 d .
H6A H 0.6562 -0.2428 0.2486 0.054 Uiso 1 1 d R
B7A B 0.3766(3) -0.2606(5) 0.2363(3) 0.0287(9) Uani 1 1 d .
H7A H 0.3187 -0.2586 0.1828 0.034 Uiso 1 1 d R
B8A B 0.3568(3) -0.3483(5) 0.3424(3) 0.0325(10) Uani 1 1 d .
H8A H 0.2834 -0.3803 0.3708 0.039 Uiso 1 1 d R
B9A B 0.4599(3) -0.4760(7) 0.3688(4) 0.0447(13) Uani 1 1 d .
H9A H 0.4313 -0.6006 0.3972 0.054 Uiso 1 1 d R
B10A B 0.5367(4) -0.4652(8) 0.2765(4) 0.0557(16) Uani 1 1 d .
H10A H 0.5865 -0.5701 0.2518 0.067 Uiso 1 1 d R
B11A B 0.4904(3) -0.3331(6) 0.1977(3) 0.0348(11) Uani 1 1 d .
H11A H 0.4968 -0.3570 0.1237 0.042 Uiso 1 1 d R
N1B N -0.0289(2) 0.3596(4) 0.3178(2) 0.0280(7) Uani 1 1 d .
C1B C -0.1114(3) 0.5290(5) 0.1745(3) 0.0313(9) Uani 1 1 d .
H1B H -0.1613 0.4364 0.1745 0.038 Uiso 1 1 d R
C2B C -0.1106(3) 0.2724(4) 0.3516(3) 0.0270(8) Uani 1 1 d .
C3B C -0.2095(3) 0.2998(5) 0.3336(3) 0.0352(9) Uani 1 1 d .
H3BA H -0.2300 0.3859 0.2957 0.042 Uiso 1 1 calc R
C4B C -0.2735(3) 0.1934(6) 0.3747(3) 0.0388(10) Uani 1 1 d .
H4BA H -0.3387 0.2077 0.3631 0.047 Uiso 1 1 calc R
C5B C -0.2457(3) 0.0665(5) 0.4323(3) 0.0382(10) Uani 1 1 d .
H5BA H -0.2913 -0.0027 0.4591 0.046 Uiso 1 1 calc R
C6B C -0.1477(3) 0.0435(5) 0.4497(3) 0.0346(9) Uani 1 1 d .
H6BA H -0.1276 -0.0423 0.4880 0.041 Uiso 1 1 calc R
C7B C -0.0817(3) 0.1466(5) 0.4104(2) 0.0286(8) Uani 1 1 d .
C8B C 0.0223(3) 0.1533(5) 0.4148(3) 0.0285(8) Uani 1 1 d .
C9B C 0.0868(3) 0.0548(5) 0.4619(2) 0.0315(9) Uani 1 1 d .
H9BA H 0.0660 -0.0316 0.4993 0.038 Uiso 1 1 calc R
C10B C 0.1840(3) 0.0894(5) 0.4515(3) 0.0383(10) Uani 1 1 d .
H10D H 0.2293 0.0263 0.4829 0.046 Uiso 1 1 calc R
C11B C 0.2139(3) 0.2161(5) 0.3950(2) 0.0297(9) Uani 1 1 d .
H11D H 0.2792 0.2378 0.3895 0.036 Uiso 1 1 calc R
C12B C 0.0370(3) 0.8163(7) 0.1896(4) 0.0576(16) Uani 1 1 d .
H12B H 0.0657 0.9330 0.1759 0.069 Uiso 1 1 d R
C13B C 0.1489(3) 0.3124(5) 0.3461(3) 0.0302(9) Uani 1 1 d .
H13B H 0.1698 0.3959 0.3070 0.036 Uiso 1 1 calc R
C14B C 0.0517(3) 0.2801(4) 0.3574(2) 0.0234(8) Uani 1 1 d .
B2B B -0.0285(3) 0.5094(5) 0.2591(3) 0.0279(10) Uani 1 1 d .
B3B B 0.0004(4) 0.4907(7) 0.1442(3) 0.0452(14) Uani 1 1 d .
H3B H 0.0300 0.3658 0.1171 0.054 Uiso 1 1 d R
B4B B -0.0723(4) 0.6211(8) 0.0815(4) 0.0494(14) Uani 1 1 d .
H4B H -0.1134 0.5796 0.0197 0.059 Uiso 1 1 d R
B5B B -0.1495(3) 0.7298(6) 0.1529(3) 0.0353(10) Uani 1 1 d .
H5B H -0.2279 0.7646 0.1400 0.042 Uiso 1 1 d R
B6B B -0.1248(3) 0.6621(6) 0.2639(3) 0.0311(10) Uani 1 1 d .
H6B H -0.1803 0.6372 0.3173 0.037 Uiso 1 1 d R
B7B B 0.0725(3) 0.6208(7) 0.2142(4) 0.0419(13) Uani 1 1 d .
H7B H 0.1536 0.6198 0.2252 0.050 Uiso 1 1 d R
B8B B 0.0411(4) 0.6754(8) 0.1028(4) 0.0531(16) Uani 1 1 d .
H8B H 0.0927 0.7741 0.0746 0.064 Uiso 1 1 d R
B9B B -0.0482(3) 0.8337(7) 0.1086(4) 0.0454(13) Uani 1 1 d .
H9B H -0.0601 0.9476 0.0626 0.054 Uiso 1 1 d R
B10B B -0.0821(3) 0.8573(6) 0.2214(3) 0.0382(11) Uani 1 1 d .
H10B H -0.0970 0.9982 0.2342 0.046 Uiso 1 1 d R
B11B B -0.0053(3) 0.7274(5) 0.2878(3) 0.0352(11) Uani 1 1 d .
H11B H 0.0024 0.7606 0.3608 0.042 Uiso 1 1 d R

loop_
_atom_site_aniso_label
_atom_site_aniso_U_11
_atom_site_aniso_U_22
_atom_site_aniso_U_33
_atom_site_aniso_U_23
_atom_site_aniso_U_13
_atom_site_aniso_U_12
N1A 0.0235(15) 0.0247(17) 0.0379(19) -0.0016(15) 0.0056(13) 0.0044(13)
C1A 0.030(2) 0.064(3) 0.040(2) 0.010(2) -0.0055(18) -0.038(2)
C2A 0.039(2) 0.024(2) 0.030(2) -0.0028(16) 0.0045(16) 0.0048(17)
C3A 0.033(2) 0.029(2) 0.045(2) 0.0061(19) 0.0132(17) 0.0149(17)
C4A 0.038(2) 0.034(2) 0.049(3) 0.006(2) 0.0059(19) 0.0130(18)
C5A 0.047(2) 0.020(2) 0.047(3) 0.0079(18) 0.0039(19) 0.0132(18)
C6A 0.0243(18) 0.030(2) 0.036(2) 0.0022(18) 0.0020(15) -0.0020(17)
C7A 0.034(2) 0.0123(17) 0.035(2) 0.0020(16) -0.0016(16) 0.0008(15)
C8A 0.033(2) 0.0129(17) 0.033(2) 0.0001(16) 0.0028(16) 0.0040(15)
C9A 0.042(2) 0.025(2) 0.036(2) 0.0006(18) -0.0016(17) -0.0079(17)
C10A 0.030(2) 0.030(2) 0.042(2) -0.0027(18) 0.0080(17) -0.0138(17)
C11A 0.0302(19) 0.026(2) 0.046(2) -0.0042(18) 0.0001(17) -0.0129(17)
C12A 0.037(2) 0.0207(19) 0.051(3) 0.0002(19) -0.0068(18) 0.0079(17)
C13A 0.048(2) 0.030(2) 0.032(2) -0.0033(18) 0.0029(18) 0.0000(18)
C14A 0.0256(19) 0.0210(19) 0.032(2) -0.0050(16) 0.0073(15) 0.0044(15)
B2A 0.0176(18) 0.019(2) 0.036(3) -0.0029(18) 0.0002(16) 0.0009(16)
B3A 0.0183(18) 0.023(2) 0.041(3) 0.0052(19) 0.0106(17) -0.0024(17)
B4A 0.041(3) 0.050(3) 0.040(3) 0.004(3) -0.005(2) -0.021(3)
B5A 0.041(3) 0.056(4) 0.067(4) 0.028(3) -0.010(3) -0.012(3)
B6A 0.039(3) 0.054(3) 0.043(3) 0.024(3) 0.000(2) -0.022(2)
B7A 0.024(2) 0.016(2) 0.046(3) 0.0084(19) -0.0096(18) -0.0037(16)
B8A 0.024(2) 0.019(2) 0.055(3) 0.014(2) -0.0066(19) -0.0061(17)
B9A 0.033(2) 0.044(3) 0.056(3) 0.030(3) -0.012(2) -0.010(2)
B10A 0.070(4) 0.034(3) 0.064(4) 0.027(3) 0.025(3) 0.002(3)
B11A 0.034(2) 0.016(2) 0.054(3) -0.001(2) 0.007(2) 0.0017(18)
N1B 0.0276(15) 0.0199(16) 0.0363(19) 0.0005(14) -0.0037(13) -0.0005(14)
C1B 0.0310(19) 0.025(2) 0.038(2) 0.0056(17) -0.0009(16) 0.0039(17)
C2B 0.0285(19) 0.0176(18) 0.035(2) 0.0005(15) -0.0071(16) -0.0050(15)
C3B 0.035(2) 0.034(2) 0.036(2) 0.0094(18) -0.0036(17) -0.0069(17)
C4B 0.0229(19) 0.048(3) 0.045(3) 0.010(2) -0.0055(17) -0.0068(18)
C5B 0.037(2) 0.038(2) 0.039(2) 0.0101(19) 0.0003(18) -0.0145(18)
C6B 0.041(2) 0.027(2) 0.036(2) 0.0037(19) -0.0001(17) 0.0030(18)
C7B 0.0312(19) 0.026(2) 0.028(2) -0.0051(16) -0.0008(15) -0.0039(16)
C8B 0.0324(19) 0.0193(19) 0.034(2) -0.0054(16) 0.0026(16) 0.0019(16)
C9B 0.044(2) 0.0195(19) 0.031(2) 0.0066(16) -0.0013(17) 0.0075(17)
C10B 0.049(2) 0.029(2) 0.037(2) -0.0049(18) -0.0022(18) 0.0138(18)
C11B 0.032(2) 0.024(2) 0.034(2) -0.0090(17) 0.0033(16) 0.0082(16)
C12B 0.027(2) 0.055(3) 0.091(4) 0.049(3) 0.000(2) -0.011(2)
C13B 0.036(2) 0.0140(18) 0.041(2) 0.0033(16) -0.0007(17) -0.0053(15)
C14B 0.035(2) 0.0084(16) 0.027(2) -0.0059(14) 0.0002(15) 0.0028(14)
B2B 0.039(2) 0.021(2) 0.024(2) -0.0017(17) 0.0054(18) -0.0025(18)
B3B 0.043(3) 0.061(4) 0.032(3) 0.016(2) 0.017(2) 0.030(3)
B4B 0.057(3) 0.053(3) 0.039(3) 0.019(3) 0.012(2) 0.025(3)
B5B 0.034(2) 0.027(2) 0.045(3) 0.002(2) -0.001(2) 0.009(2)
B6B 0.028(2) 0.033(2) 0.032(2) 0.0047(19) 0.0041(17) 0.0093(19)
B7B 0.019(2) 0.039(3) 0.068(4) 0.021(3) -0.002(2) -0.0005(19)
B8B 0.043(3) 0.065(4) 0.052(3) 0.033(3) 0.019(2) 0.034(3)
B9B 0.029(2) 0.037(3) 0.070(4) 0.026(3) 0.012(2) 0.010(2)
B10B 0.039(3) 0.018(2) 0.057(3) -0.004(2) -0.008(2) 0.002(2)
B11B 0.041(3) 0.015(2) 0.050(3) 0.005(2) -0.013(2) -0.0125(19)

loop_
_atom_type_symbol
_atom_type_description
_atom_type_scat_dispersion_real
_atom_type_scat_dispersion_imag
_atom_type_scat_source
C C 0.0033 0.0016 'International Tables Vol C Tables 4.2.6.8 and 6.1.1.4'
H H 0.0000 0.0000 'International Tables Vol C Tables 4.2.6.8 and 6.1.1.4'
B B 0.0013 0.0007 'International Tables Vol C Tables 4.2.6.8 and 6.1.1.4'
N N 0.0061 0.0033 'International Tables Vol C Tables 4.2.6.8 and 6.1.1.4'

loop_
_geom_angle_atom_site_label_1
_geom_angle_atom_site_label_2
_geom_angle_atom_site_label_3
_geom_angle
C2A N1A C14A 108.0(3)
C2A N1A B2A 124.5(3)
C14A N1A B2A 126.1(3)
B6A C1A B5A 63.6(4)
B6A C1A B2A 63.6(3)
B5A C1A B2A 116.8(4)
B6A C1A B3A 113.6(3)
B5A C1A B3A 114.7(3)
B2A C1A B3A 61.6(2)
B6A C1A B4A 114.7(4)
B5A C1A B4A 63.3(3)
B2A C1A B4A 113.7(3)
B3A C1A B4A 61.6(2)
B6A C1A H1A 135.2
B5A C1A H1A 133.3
B2A C1A H1A 108.5
B3A C1A H1A 96.0
B4A C1A H1A 108.7
C3A C2A N1A 130.9(4)
C3A C2A C7A 119.7(4)
N1A C2A C7A 109.4(3)
C2A C3A C4A 118.6(4)
C2A C3A H3AA 120.7
C4A C3A H3AA 120.7
C3A C4A C5A 121.2(4)
C3A C4A H4AA 119.4
C5A C4A H4AA 119.4
C6A C5A C4A 121.4(4)
C6A C5A H5AA 119.3
C4A C5A H5AA 119.3
C5A C6A C7A 117.8(4)
C5A C6A H6AA 121.1
C7A C6A H6AA 121.1
C6A C7A C2A 121.2(3)
C6A C7A C8A 131.4(3)
C2A C7A C8A 107.5(3)
C9A C8A C14A 121.0(3)
C9A C8A C7A 132.2(4)
C14A C8A C7A 106.8(3)
C8A C9A C10A 119.6(4)
C8A C9A H9AA 120.2
C10A C9A H9AA 120.2
C9A C10A C11A 119.3(4)
C9A C10A H10C 120.4
C11A C10A H10C 120.4
C13A C11A C10A 120.9(4)
C13A C11A H11C 119.6
C10A C11A H11C 119.6
B10A C12A B7A 114.1(3)
B10A C12A B8A 116.0(3)
B7A C12A B8A 62.9(3)
B10A C12A B9A 63.4(3)
B7A C12A B9A 115.0(3)
B8A C12A B9A 63.4(3)
B10A C12A B11A 60.6(3)
B7A C12A B11A 63.3(2)
B8A C12A B11A 115.3(3)
B9A C12A B11A 113.5(3)
B10A C12A H12A 114.9
B7A C12A H12A 123.1
B8A C12A H12A 115.8
B9A C12A H12A 111.5
B11A C12A H12A 122.6
C14A C13A C11A 120.2(4)
C14A C13A H13A 119.9
C11A C13A H13A 119.9
C13A C14A N1A 132.5(4)
C13A C14A C8A 119.1(3)
N1A C14A C8A 108.3(3)
N1A B2A C1A 125.4(3)
N1A B2A B7A 121.9(3)
C1A B2A B7A 103.2(3)
N1A B2A B11A 126.8(3)
C1A B2A B11A 100.4(3)
B7A B2A B11A 60.7(2)
N1A B2A B3A 118.6(3)
C1A B2A B3A 59.3(2)
B7A B2A B3A 59.2(2)
B11A B2A B3A 106.8(3)
N1A B2A B6A 126.7(3)
C1A B2A B6A 56.0(3)
B7A B2A B6A 105.4(3)
B11A B2A B6A 57.1(3)
B3A B2A B6A 105.5(3)
C1A B3A B7A 103.6(3)
C1A B3A B8A 104.6(3)
B7A B3A B8A 60.5(3)
C1A B3A B2A 59.2(2)
B7A B3A B2A 59.8(2)
B8A B3A B2A 109.5(3)
C1A B3A B4A 59.3(2)
B7A B3A B4A 107.5(3)
B8A B3A B4A 59.4(2)
B2A B3A B4A 109.7(3)
C1A B3A H3A 113.8
B7A B3A H3A 130.2
B8A B3A H3A 132.2
B2A B3A H3A 113.9
B4A B3A H3A 119.3
B9A B4A C1A 103.0(4)
B9A B4A B8A 61.8(3)
C1A B4A B8A 104.6(3)
B9A B4A B3A 108.4(3)
C1A B4A B3A 59.1(2)
B8A B4A B3A 59.5(2)
B9A B4A B5A 60.1(3)
C1A B4A B5A 56.3(3)
B8A B4A B5A 109.2(4)
B3A B4A B5A 106.8(3)
B9A B4A H4A 131.3
C1A B4A H4A 124.5
B8A B4A H4A 110.1
B3A B4A H4A 105.1
B5A B4A H4A 138.1
C1A B5A B6A 57.9(3)
C1A B5A B9A 104.6(4)
B6A B5A B9A 107.3(4)
C1A B5A B10A 102.8(4)
B6A B5A B10A 58.8(3)
B9A B5A B10A 59.9(3)
C1A B5A B4A 60.4(3)
B6A B5A B4A 107.7(4)
B9A B5A B4A 58.1(3)
B10A B5A B4A 105.6(4)
C1A B5A H5A 118.1
B6A B5A H5A 116.6
B9A B5A H5A 130.1
B10A B5A H5A 126.8
B4A B5A H5A 123.2
C1A B6A B11A 106.8(3)
C1A B6A B10A 105.2(3)
B11A B6A B10A 59.4(3)
C1A B6A B5A 58.6(3)
B11A B6A B5A 109.8(4)
B10A B6A B5A 61.2(3)
C1A B6A B2A 60.5(3)
B11A B6A B2A 60.8(3)
B10A B6A B2A 108.4(4)
B5A B6A B2A 110.2(4)
C1A B6A H6A 125.6
B11A B6A H6A 124.4
B10A B6A H6A 115.2
B5A B6A H6A 112.3
B2A B6A H6A 129.6
C12A B7A B3A 104.5(3)
C12A B7A B2A 106.1(3)
B3A B7A B2A 61.0(2)
C12A B7A B8A 59.0(2)
B3A B7A B8A 59.9(3)
B2A B7A B8A 110.1(3)
C12A B7A B11A 59.0(2)
B3A B7A B11A 107.5(3)
B2A B7A B11A 59.8(2)
B8A B7A B11A 108.6(3)
C12A B7A H7A 115.1
B3A B7A H7A 133.4
B2A B7A H7A 124.4
B8A B7A H7A 122.5
B11A B7A H7A 113.3
C12A B8A B4A 103.3(3)
C12A B8A B3A 103.5(3)
B4A B8A B3A 61.1(3)
C12A B8A B7A 58.1(2)
B4A B8A B7A 108.0(3)
B3A B8A B7A 59.5(2)
C12A B8A B9A 58.3(3)
B4A B8A B9A 58.3(3)
B3A B8A B9A 106.8(3)
B7A B8A B9A 106.8(3)
C12A B8A H8A 127.8
B4A B8A H8A 119.3
B3A B8A H8A 122.3
B7A B8A H8A 125.0
B9A B8A H8A 120.8
C12A B9A B4A 104.6(3)
C12A B9A B5A 104.4(3)
B4A B9A B5A 61.9(3)
C12A B9A B10A 57.1(3)
B4A B9A B10A 109.0(4)
B5A B9A B10A 60.4(3)
C12A B9A B8A 58.3(3)
B4A B9A B8A 59.9(3)
B5A B9A B8A 109.1(4)
B10A B9A B8A 106.5(3)
C12A B9A H9A 108.3
B4A B9A H9A 127.0
B5A B9A H9A 140.8
B10A B9A H9A 123.7
B8A B9A H9A 106.3
C12A B10A B11A 61.2(3)
C12A B10A B6A 105.9(4)
B11A B10A B6A 59.4(3)
C12A B10A B9A 59.5(3)
B11A B10A B9A 110.8(4)
B6A B10A B9A 108.1(4)
C12A B10A B5A 105.8(4)
B11A B10A B5A 108.8(4)
B6A B10A B5A 60.0(3)
B9A B10A B5A 59.8(3)
C12A B10A H10A 126.6
B11A B10A H10A 115.9
B6A B10A H10A 116.9
B9A B10A H10A 126.7
B5A B10A H10A 122.4
B10A B11A B6A 61.2(3)
B10A B11A C12A 58.1(3)
B6A B11A C12A 104.9(4)
B10A B11A B2A 110.9(4)
B6A B11A B2A 62.1(3)
C12A B11A B2A 104.7(3)
B10A B11A B7A 107.2(4)
B6A B11A B7A 108.3(4)
C12A B11A B7A 57.6(2)
B2A B11A B7A 59.5(2)
B10A B11A H11A 123.8
B6A B11A H11A 127.0
C12A B11A H11A 121.8
B2A B11A H11A 120.7
B7A B11A H11A 116.8
C14B N1B C2B 105.6(3)
C14B N1B B2B 127.0(3)
C2B N1B B2B 127.3(3)
B3B C1B B4B 62.2(3)
B3B C1B B5B 114.2(3)
B4B C1B B5B 62.6(3)
B3B C1B B6B 115.8(3)
B4B C1B B6B 116.0(4)
B5B C1B B6B 63.5(3)
B3B C1B B2B 64.1(3)
B4B C1B B2B 116.3(3)
B5B C1B B2B 115.7(3)
B6B C1B B2B 62.9(2)
B3B C1B H1B 121.4
B4B C1B H1B 122.7
B5B C1B H1B 117.2
B6B C1B H1B 111.1
B2B C1B H1B 113.2
C7B C2B C3B 120.5(3)
C7B C2B N1B 110.0(3)
C3B C2B N1B 129.4(3)
C4B C3B C2B 117.0(4)
C4B C3B H3BA 121.5
C2B C3B H3BA 121.5
C3B C4B C5B 123.1(4)
C3B C4B H4BA 118.5
C5B C4B H4BA 118.5
C4B C5B C6B 118.8(4)
C4B C5B H5BA 120.6
C6B C5B H5BA 120.6
C7B C6B C5B 120.1(4)
C7B C6B H6BA 119.9
C5B C6B H6BA 119.9
C6B C7B C2B 120.5(3)
C6B C7B C8B 132.7(4)
C2B C7B C8B 106.8(3)
C9B C8B C14B 122.2(3)
C9B C8B C7B 130.5(4)
C14B C8B C7B 107.3(3)
C8B C9B C10B 117.5(4)
C8B C9B H9BA 121.2
C10B C9B H9BA 121.2
C11B C10B C9B 120.7(4)
C11B C10B H10D 119.7
C9B C10B H10D 119.7
C10B C11B C13B 121.7(4)
C10B C11B H11D 119.2
C13B C11B H11D 119.2
B7B C12B B9B 116.3(4)
B7B C12B B8B 64.2(3)
B9B C12B B8B 61.9(3)
B7B C12B B11B 62.7(3)
B9B C12B B11B 114.0(3)
B8B C12B B11B 114.1(4)
B7B C12B B10B 112.9(3)
B9B C12B B10B 62.0(3)
B8B C12B B10B 111.3(4)
B11B C12B B10B 61.1(3)
B7B C12B H12B 139.5
B9B C12B H12B 93.0
B8B C12B H12B 113.9
B11B C12B H12B 131.7
B10B C12B H12B 105.2
C11B C13B C14B 117.8(4)
C11B C13B H13B 121.1
C14B C13B H13B 121.1
C8B C14B C13B 120.1(3)
C8B C14B N1B 110.2(3)
C13B C14B N1B 129.7(3)
N1B B2B C1B 120.9(3)
N1B B2B B11B 128.0(3)
C1B B2B B11B 102.3(3)
N1B B2B B7B 128.6(3)
C1B B2B B7B 101.4(3)
B11B B2B B7B 59.1(3)
N1B B2B B3B 121.5(3)
C1B B2B B3B 56.0(2)
B11B B2B B3B 105.7(3)
B7B B2B B3B 59.3(3)
N1B B2B B6B 120.0(3)
C1B B2B B6B 58.4(2)
B11B B2B B6B 59.3(3)
B7B B2B B6B 106.1(3)
B3B B2B B6B 105.4(3)
C1B B3B B8B 105.6(3)
C1B B3B B4B 59.6(3)
B8B B3B B4B 58.7(3)
C1B B3B B7B 105.0(3)
B8B B3B B7B 62.4(3)
B4B B3B B7B 108.5(4)
C1B B3B B2B 59.8(2)
B8B B3B B2B 111.8(4)
B4B B3B B2B 110.6(3)
B7B B3B B2B 60.3(3)
C1B B3B H3B 126.8
B8B B3B H3B 118.8
B4B B3B H3B 121.6
B7B B3B H3B 120.3
B2B B3B H3B 120.3
B8B B4B C1B 105.1(4)
B8B B4B B3B 59.4(3)
C1B B4B B3B 58.3(3)
B8B B4B B9B 62.0(3)
C1B B4B B9B 106.0(4)
B3B B4B B9B 109.0(4)
B8B B4B B5B 110.0(4)
C1B B4B B5B 59.1(3)
B3B B4B B5B 108.1(4)
B9B B4B B5B 60.6(3)
B8B B4B H4B 134.5
C1B B4B H4B 113.7
B3B B4B H4B 125.0
B9B B4B H4B 124.0
B5B B4B H4B 109.8
C1B B5B B10B 104.8(3)
C1B B5B B4B 58.3(3)
B10B B5B B4B 108.7(4)
C1B B5B B9B 104.6(3)
B10B B5B B9B 61.7(3)
B4B B5B B9B 59.6(3)
C1B B5B B6B 59.0(2)
B10B B5B B6B 60.3(3)
B4B B5B B6B 108.7(3)
B9B B5B B6B 110.1(3)
C1B B5B H5B 123.6
B10B B5B H5B 118.9
B4B B5B H5B 127.0
B9B B5B H5B 126.2
B6B B5B H5B 114.1
C1B B6B B10B 101.5(3)
C1B B6B B11B 103.2(3)
B10B B6B B11B 60.4(3)
C1B B6B B5B 57.5(2)
B10B B6B B5B 57.6(3)
B11B B6B B5B 106.2(3)
C1B B6B B2B 58.7(2)
B10B B6B B2B 108.0(3)
B11B B6B B2B 60.2(2)
B5B B6B B2B 107.3(3)
C1B B6B H6B 122.2
B10B B6B H6B 129.7
B11B B6B H6B 123.0
B5B B6B H6B 126.1
B2B B6B H6B 115.1
C12B B7B B11B 61.4(3)
C12B B7B B3B 103.3(3)
B11B B7B B3B 107.5(3)
C12B B7B B8B 59.7(3)
B11B B7B B8B 109.5(3)
B3B B7B B8B 56.1(3)
C12B B7B B2B 107.6(3)
B11B B7B B2B 60.3(2)
B3B B7B B2B 60.4(2)
B8B B7B B2B 106.7(3)
C12B B7B H7B 109.5
B11B B7B H7B 121.4
B3B B7B H7B 129.6
B8B B7B H7B 112.0
B2B B7B H7B 136.0
B4B B8B B3B 61.9(3)
B4B B8B C12B 106.0(3)
B3B B8B C12B 104.7(3)
B4B B8B B9B 61.3(3)
B3B B8B B9B 110.4(4)
C12B B8B B9B 58.7(3)
B4B B8B B7B 110.2(4)
B3B B8B B7B 61.5(3)
C12B B8B B7B 56.1(3)
B9B B8B B7B 106.8(4)
B4B B8B H8B 134.5
B3B B8B H8B 160.1
C12B B8B H8B 82.8
B9B B8B H8B 89.3
B7B B8B H8B 111.3
C12B B9B B4B 102.9(4)
C12B B9B B8B 59.4(3)
B4B B9B B8B 56.7(3)
C12B B9B B5B 104.1(3)
B4B B9B B5B 59.8(3)
B8B B9B B5B 105.1(4)
C12B B9B B10B 60.5(3)
B4B B9B B10B 105.8(3)
B8B B9B B10B 108.3(3)
B5B B9B B10B 57.8(3)
C12B B9B H9B 126.7
B4B B9B H9B 125.0
B8B B9B H9B 128.2
B5B B9B H9B 118.6
B10B B9B H9B 117.6
B5B B10B C12B 103.9(4)
B5B B10B B6B 62.1(3)
C12B B10B B6B 105.2(3)
B5B B10B B11B 109.4(3)
C12B B10B B11B 59.2(3)
B6B B10B B11B 60.1(2)
B5B B10B B9B 60.5(3)
C12B B10B B9B 57.5(3)
B6B B10B B9B 110.6(3)
B11B B10B B9B 108.6(3)
B5B B10B H10B 124.6
C12B B10B H10B 113.4
B6B B10B H10B 135.7
B11B B10B H10B 124.5
B9B B10B H10B 108.2
C12B B11B B7B 56.0(3)
C12B B11B B6B 105.2(3)
B7B B11B B6B 108.2(3)
C12B B11B B10B 59.8(3)
B7B B11B B10B 106.4(4)
B6B B11B B10B 59.5(3)
C12B B11B B2B 103.6(4)
B7B B11B B2B 60.5(3)
B6B B11B B2B 60.6(2)
B10B B11B B2B 107.6(3)
C12B B11B H11B 134.8
B7B B11B H11B 131.7
B6B B11B H11B 110.1
B10B B11B H11B 117.9
B2B B11B H11B 117.9

loop_
_geom_bond_atom_site_label_1
_geom_bond_atom_site_label_2
_geom_bond_distance
N1A C2A 1.403(5)
N1A C14A 1.424(4)
N1A B2A 1.481(5)
C1A B6A 1.660(8)
C1A B5A 1.673(8)
C1A B2A 1.743(6)
C1A B3A 1.745(5)
C1A B4A 1.747(6)
C1A H1A 0.9599
C2A C3A 1.375(5)
C2A C7A 1.411(5)
C3A C4A 1.375(5)
C3A H3AA 0.9300
C4A C5A 1.405(6)
C4A H4AA 0.9300
C5A C6A 1.347(5)
C5A H5AA 0.9300
C6A C7A 1.403(5)
C6A H6AA 0.9300
C7A C8A 1.451(5)
C8A C9A 1.370(5)
C8A C14A 1.428(5)
C9A C10A 1.389(5)
C9A H9AA 0.9300
C10A C11A 1.407(6)
C10A H10C 0.9300
C11A C13A 1.384(5)
C11A H11C 0.9300
C12A B10A 1.659(7)
C12A B7A 1.687(6)
C12A B8A 1.704(6)
C12A B9A 1.704(6)
C12A B11A 1.713(6)
C12A H12A 1.1337
C13A C14A 1.363(5)
C13A H13A 0.9300
B2A B7A 1.763(6)
B2A B11A 1.770(6)
B2A B3A 1.785(6)
B2A B6A 1.793(7)
B3A B7A 1.753(6)
B3A B8A 1.760(6)
B3A B4A 1.788(7)
B3A H3A 1.1399
B4A B9A 1.729(8)
B4A B8A 1.759(6)
B4A B5A 1.796(8)
B4A H4A 1.1400
B5A B6A 1.755(7)
B5A B9A 1.765(7)
B5A B10A 1.776(9)
B5A H5A 1.1399
B6A B11A 1.703(7)
B6A B10A 1.734(8)
B6A H6A 1.1401
B7A B8A 1.770(6)
B7A B11A 1.785(6)
B7A H7A 1.1400
B8A B9A 1.792(6)
B8A H8A 1.1400
B9A B10A 1.768(7)
B9A H9A 1.1400
B10A B11A 1.703(7)
B10A H10A 1.1401
B11A H11A 1.1400
N1B C14B 1.414(4)
N1B C2B 1.425(5)
N1B B2B 1.472(5)
C1B B3B 1.655(6)
C1B B4B 1.677(6)
C1B B5B 1.691(6)
C1B B6B 1.719(6)
C1B B2B 1.725(6)
C1B H1B 1.0044
C2B C7B 1.387(5)
C2B C3B 1.417(5)
C3B C4B 1.373(5)
C3B H3BA 0.9300
C4B C5B 1.376(6)
C4B H4BA 0.9300
C5B C6B 1.399(5)
C5B H5BA 0.9300
C6B C7B 1.364(5)
C6B H6BA 0.9300
C7B C8B 1.450(5)
C8B C9B 1.379(5)
C8B C14B 1.384(5)
C9B C10B 1.391(6)
C9B H9BA 0.9300
C10B C11B 1.377(6)
C10B H10D 0.9300
C11B C13B 1.387(5)
C11B H11D 0.9300
C12B B7B 1.651(7)
C12B B9B 1.705(7)
C12B B8B 1.718(9)
C12B B11B 1.748(7)
C12B B10B 1.759(6)
C12B H12B 1.0201
C13B C14B 1.389(5)
C13B H13B 0.9300
B2B B11B 1.791(6)
B2B B7B 1.794(6)
B2B B3B 1.795(6)
B2B B6B 1.798(6)
B3B B8B 1.678(8)
B3B B4B 1.720(7)
B3B B7B 1.776(8)
B3B H3B 1.1400
B4B B8B 1.665(8)
B4B B9B 1.748(8)
B4B B5B 1.751(7)
B4B H4B 1.1402
B5B B10B 1.715(7)
B5B B9B 1.765(7)
B5B B6B 1.794(6)
B5B H5B 1.1400
B6B B10B 1.764(7)
B6B B11B 1.775(6)
B6B H6B 1.1401
B7B B11B 1.769(7)
B7B B8B 1.792(7)
B7B H7B 1.1400
B8B B9B 1.759(7)
B8B H8B 1.1400
B9B B10B 1.784(8)
B9B H9B 1.1436
B10B B11B 1.781(7)
B10B H10B 1.1400
B11B H11B 1.1401

loop_
_geom_torsion_atom_site_label_1
_geom_torsion_atom_site_label_2
_geom_torsion_atom_site_label_3
_geom_torsion_atom_site_label_4
_geom_torsion
C14A N1A C2A C3A -175.2(4)
B2A N1A C2A C3A 17.4(7)
C14A N1A C2A C7A 1.7(4)
B2A N1A C2A C7A -165.7(3)
N1A C2A C3A C4A 179.4(4)
C7A C2A C3A C4A 2.7(6)
C2A C3A C4A C5A -1.9(6)
C3A C4A C5A C6A 0.8(7)
C4A C5A C6A C7A -0.6(6)
C5A C6A C7A C2A 1.5(6)
C5A C6A C7A C8A -178.0(4)
C3A C2A C7A C6A -2.6(6)
N1A C2A C7A C6A -179.9(3)
C3A C2A C7A C8A 177.0(4)
N1A C2A C7A C8A -0.3(4)
C6A C7A C8A C9A 0.5(7)
C2A C7A C8A C9A -179.1(4)
C6A C7A C8A C14A 178.4(4)
C2A C7A C8A C14A -1.2(4)
C14A C8A C9A C10A -1.1(6)
C7A C8A C9A C10A 176.5(4)
C8A C9A C10A C11A 0.0(6)
C9A C10A C11A C13A 0.3(6)
C10A C11A C13A C14A 0.7(6)
C11A C13A C14A N1A -179.7(4)
C11A C13A C14A C8A -1.8(6)
C2A N1A C14A C13A 175.6(4)
B2A N1A C14A C13A -17.3(6)
C2A N1A C14A C8A -2.5(4)
B2A N1A C14A C8A 164.6(3)
C9A C8A C14A C13A 2.0(5)
C7A C8A C14A C13A -176.1(3)
C9A C8A C14A N1A -179.6(3)
C7A C8A C14A N1A 2.3(4)
C2A N1A B2A C1A -119.9(4)
C14A N1A B2A C1A 75.0(5)
C2A N1A B2A B7A 20.7(5)
C14A N1A B2A B7A -144.4(4)
C2A N1A B2A B11A 95.9(4)
C14A N1A B2A B11A -69.2(5)
C2A N1A B2A B3A -49.0(5)
C14A N1A B2A B3A 145.9(3)
C2A N1A B2A B6A 169.1(4)
C14A N1A B2A B6A 4.1(6)
B6A C1A B2A N1A -113.8(4)
B5A C1A B2A N1A -149.9(3)
B3A C1A B2A N1A 105.1(4)
B4A C1A B2A N1A 139.3(4)
B6A C1A B2A B7A 99.8(3)
B5A C1A B2A B7A 63.8(4)
B3A C1A B2A B7A -41.3(3)
B4A C1A B2A B7A -7.1(5)
B6A C1A B2A B11A 37.7(3)
B5A C1A B2A B11A 1.7(4)
B3A C1A B2A B11A -103.4(3)
B4A C1A B2A B11A -69.2(4)
B6A C1A B2A B3A 141.1(3)
B5A C1A B2A B3A 105.0(3)
B4A C1A B2A B3A 34.2(3)
B5A C1A B2A B6A -36.1(3)
B3A C1A B2A B6A -141.1(3)
B4A C1A B2A B6A -106.9(4)
B6A C1A B3A B7A 3.8(4)
B5A C1A B3A B7A -66.7(4)
B2A C1A B3A B7A 41.7(3)
B4A C1A B3A B7A -102.5(3)
B6A C1A B3A B8A 66.4(4)
B5A C1A B3A B8A -4.1(5)
B2A C1A B3A B8A 104.3(3)
B4A C1A B3A B8A -39.9(3)
B6A C1A B3A B2A -37.9(3)
B5A C1A B3A B2A -108.4(4)
B4A C1A B3A B2A -144.2(4)
B6A C1A B3A B4A 106.3(4)
B5A C1A B3A B4A 35.8(4)
B2A C1A B3A B4A 144.2(4)
N1A B2A B3A C1A -116.4(4)
B7A B2A B3A C1A 131.6(3)
B11A B2A B3A C1A 92.4(3)
B6A B2A B3A C1A 32.7(3)
N1A B2A B3A B7A 112.1(4)
C1A B2A B3A B7A -131.6(3)
B11A B2A B3A B7A -39.2(3)
B6A B2A B3A B7A -98.9(3)
N1A B2A B3A B8A 147.9(3)
C1A B2A B3A B8A -95.8(3)
B7A B2A B3A B8A 35.8(3)
B11A B2A B3A B8A -3.4(4)
B6A B2A B3A B8A -63.1(4)
N1A B2A B3A B4A -148.6(3)
C1A B2A B3A B4A -32.3(3)
B7A B2A B3A B4A 99.3(3)
B11A B2A B3A B4A 60.1(4)
B6A B2A B3A B4A 0.4(4)
B6A C1A B4A B9A -0.9(5)
B5A C1A B4A B9A -39.7(4)
B2A C1A B4A B9A 69.6(4)
B3A C1A B4A B9A 103.8(4)
B6A C1A B4A B8A -64.8(4)
B5A C1A B4A B8A -103.6(4)
B2A C1A B4A B8A 5.7(5)
B3A C1A B4A B8A 39.9(3)
B6A C1A B4A B3A -104.7(4)
B5A C1A B4A B3A -143.5(4)
B2A C1A B4A B3A -34.2(3)
B6A C1A B4A B5A 38.8(4)
B2A C1A B4A B5A 109.3(5)
B3A C1A B4A B5A 143.5(4)
C1A B3A B4A B9A -94.5(4)
B7A B3A B4A B9A 1.2(4)
B8A B3A B4A B9A 39.4(3)
B2A B3A B4A B9A -62.2(4)
B7A B3A B4A C1A 95.6(3)
B8A B3A B4A C1A 133.9(4)
B2A B3A B4A C1A 32.2(3)
C1A B3A B4A B8A -133.9(4)
B7A B3A B4A B8A -38.2(3)
B2A B3A B4A B8A -101.6(3)
C1A B3A B4A B5A -31.2(3)
B7A B3A B4A B5A 64.5(4)
B8A B3A B4A B5A 102.7(4)
B2A B3A B4A B5A 1.1(4)
B2A C1A B5A B6A 36.1(3)
B3A C1A B5A B6A 105.3(4)
B4A C1A B5A B6A 140.5(4)
B6A C1A B5A B9A -101.4(4)
B2A C1A B5A B9A -65.4(5)
B3A C1A B5A B9A 3.9(5)
B4A C1A B5A B9A 39.0(4)
B6A C1A B5A B10A -39.6(3)
B2A C1A B5A B10A -3.6(4)
B3A C1A B5A B10A 65.7(5)
B4A C1A B5A B10A 100.9(4)
B6A C1A B5A B4A -140.5(4)
B2A C1A B5A B4A -104.4(3)
B3A C1A B5A B4A -35.2(4)
B9A B4A B5A C1A 134.1(4)
B8A B4A B5A C1A 95.1(4)
B3A B4A B5A C1A 32.2(3)
B9A B4A B5A B6A 99.7(4)
C1A B4A B5A B6A -34.4(3)
B8A B4A B5A B6A 60.6(5)
B3A B4A B5A B6A -2.2(5)
C1A B4A B5A B9A -134.1(4)
B8A B4A B5A B9A -39.0(3)
B3A B4A B5A B9A -101.9(4)
B9A B4A B5A B10A 38.0(3)
C1A B4A B5A B10A -96.1(4)
B8A B4A B5A B10A -1.0(5)
B3A B4A B5A B10A -63.9(4)
B5A C1A B6A B11A 103.3(4)
B2A C1A B6A B11A -40.8(3)
B3A C1A B6A B11A -3.7(5)
B4A C1A B6A B11A 64.6(4)
B5A C1A B6A B10A 41.3(4)
B2A C1A B6A B10A -102.8(4)
B3A C1A B6A B10A -65.7(5)
B4A C1A B6A B10A 2.6(5)
B2A C1A B6A B5A -144.1(3)
B3A C1A B6A B5A -107.0(4)
B4A C1A B6A B5A -38.7(4)
B5A C1A B6A B2A 144.1(3)
B3A C1A B6A B2A 37.1(3)
B4A C1A B6A B2A 105.4(3)
B9A B5A B6A C1A 96.7(4)
B10A B5A B6A C1A 133.4(4)
B4A B5A B6A C1A 35.5(3)
C1A B5A B6A B11A -98.1(4)
B9A B5A B6A B11A -1.4(6)
B10A B5A B6A B11A 35.3(4)
B4A B5A B6A B11A -62.6(5)
C1A B5A B6A B10A -133.4(4)
B9A B5A B6A B10A -36.7(4)
B4A B5A B6A B10A -97.9(4)
C1A B5A B6A B2A -32.9(3)
B9A B5A B6A B2A 63.7(5)
B10A B5A B6A B2A 100.4(4)
B4A B5A B6A B2A 2.5(5)
N1A B2A B6A C1A 111.7(4)
B7A B2A B6A C1A -95.7(3)
B11A B2A B6A C1A -134.2(3)
B3A B2A B6A C1A -34.1(3)
N1A B2A B6A B11A -114.1(4)
C1A B2A B6A B11A 134.2(3)
B7A B2A B6A B11A 38.5(3)
B3A B2A B6A B11A 100.2(3)
N1A B2A B6A B10A -150.9(4)
C1A B2A B6A B10A 97.5(4)
B7A B2A B6A B10A 1.7(5)
B11A B2A B6A B10A -36.8(4)
B3A B2A B6A B10A 63.4(4)
N1A B2A B6A B5A 143.9(4)
C1A B2A B6A B5A 32.2(3)
B7A B2A B6A B5A -63.5(4)
B11A B2A B6A B5A -102.0(4)
B3A B2A B6A B5A -1.8(5)
B10A C12A B7A B3A -67.6(4)
B8A C12A B7A B3A 40.6(3)
B9A C12A B7A B3A 3.0(4)
B11A C12A B7A B3A -102.0(3)
B10A C12A B7A B2A -4.1(5)
B8A C12A B7A B2A 104.1(3)
B9A C12A B7A B2A 66.5(4)
B11A C12A B7A B2A -38.5(3)
B10A C12A B7A B8A -108.2(4)
B9A C12A B7A B8A -37.6(3)
B11A C12A B7A B8A -142.6(3)
B10A C12A B7A B11A 34.4(4)
B8A C12A B7A B11A 142.6(3)
B9A C12A B7A B11A 104.9(4)
C1A B3A B7A C12A 59.2(3)
B8A B3A B7A C12A -40.1(3)
B2A B3A B7A C12A 100.6(3)
B4A B3A B7A C12A -2.4(4)
C1A B3A B7A B2A -41.4(3)
B8A B3A B7A B2A -140.7(3)
B4A B3A B7A B2A -103.0(3)
C1A B3A B7A B8A 99.4(3)
B2A B3A B7A B8A 140.7(3)
B4A B3A B7A B8A 37.7(3)
C1A B3A B7A B11A -2.3(4)
B8A B3A B7A B11A -101.7(3)
B2A B3A B7A B11A 39.0(3)
B4A B3A B7A B11A -64.0(4)
N1A B2A B7A C12A 155.5(3)
C1A B2A B7A C12A -56.6(4)
B11A B2A B7A C12A 38.1(3)
B3A B2A B7A C12A -98.0(3)
B6A B2A B7A C12A 1.2(4)
N1A B2A B7A B3A -106.6(4)
C1A B2A B7A B3A 41.3(3)
B11A B2A B7A B3A 136.0(3)
B6A B2A B7A B3A 99.2(3)
N1A B2A B7A B8A -142.3(3)
C1A B2A B7A B8A 5.6(4)
B11A B2A B7A B8A 100.3(3)
B3A B2A B7A B8A -35.7(3)
B6A B2A B7A B8A 63.5(4)
N1A B2A B7A B11A 117.4(4)
C1A B2A B7A B11A -94.7(3)
B3A B2A B7A B11A -136.0(3)
B6A B2A B7A B11A -36.8(3)
B10A C12A B8A B4A 1.9(4)
B7A C12A B8A B4A -103.2(3)
B9A C12A B8A B4A 38.6(3)
B11A C12A B8A B4A -66.2(4)
B10A C12A B8A B3A 64.9(4)
B7A C12A B8A B3A -40.2(3)
B9A C12A B8A B3A 101.6(3)
B11A C12A B8A B3A -3.2(4)
B10A C12A B8A B7A 105.1(4)
B9A C12A B8A B7A 141.8(3)
B11A C12A B8A B7A 37.0(3)
B10A C12A B8A B9A -36.7(3)
B7A C12A B8A B9A -141.8(3)
B11A C12A B8A B9A -104.8(4)
B9A B4A B8A C12A -38.6(3)
C1A B4A B8A C12A 58.5(4)
B3A B4A B8A C12A 98.3(3)
B5A B4A B8A C12A -0.4(4)
B9A B4A B8A B3A -136.9(3)
C1A B4A B8A B3A -39.7(3)
B5A B4A B8A B3A -98.7(4)
B9A B4A B8A B7A -99.0(3)
C1A B4A B8A B7A -1.8(5)
B3A B4A B8A B7A 37.9(3)
B5A B4A B8A B7A -60.8(4)
C1A B4A B8A B9A 97.2(4)
B3A B4A B8A B9A 136.9(3)
B5A B4A B8A B9A 38.2(3)
C1A B3A B8A C12A -58.1(3)
B7A B3A B8A C12A 39.4(3)
B2A B3A B8A C12A 3.9(4)
B4A B3A B8A C12A -97.9(3)
C1A B3A B8A B4A 39.8(3)
B7A B3A B8A B4A 137.3(3)
B2A B3A B8A B4A 101.8(3)
C1A B3A B8A B7A -97.5(3)
B2A B3A B8A B7A -35.5(3)
B4A B3A B8A B7A -137.3(3)
C1A B3A B8A B9A 2.4(4)
B7A B3A B8A B9A 100.0(4)
B2A B3A B8A B9A 64.5(4)
B4A B3A B8A B9A -37.4(3)
B3A B7A B8A C12A -133.3(3)
B2A B7A B8A C12A -97.2(3)
B11A B7A B8A C12A -33.4(3)
C12A B7A B8A B4A 94.7(3)
B3A B7A B8A B4A -38.6(3)
B2A B7A B8A B4A -2.5(4)
B11A B7A B8A B4A 61.3(4)
C12A B7A B8A B3A 133.3(3)
B2A B7A B8A B3A 36.1(3)
B11A B7A B8A B3A 100.0(3)
C12A B7A B8A B9A 33.3(3)
B3A B7A B8A B9A -100.0(3)
B2A B7A B8A B9A -63.8(4)
B11A B7A B8A B9A 0.0(4)
B10A C12A B9A B4A 103.4(4)
B7A C12A B9A B4A -2.2(5)
B8A C12A B9A B4A -39.7(3)
B11A C12A B9A B4A 68.0(4)
B10A C12A B9A B5A 39.3(4)
B7A C12A B9A B5A -66.4(5)
B8A C12A B9A B5A -103.8(4)
B11A C12A B9A B5A 3.9(5)
B7A C12A B9A B10A -105.6(4)
B8A C12A B9A B10A -143.1(4)
B11A C12A B9A B10A -35.4(4)
B10A C12A B9A B8A 143.1(4)
B7A C12A B9A B8A 37.4(3)
B11A C12A B9A B8A 107.7(3)
C1A B4A B9A C12A -60.9(4)
B8A B4A B9A C12A 38.9(3)
B3A B4A B9A C12A 0.5(4)
B5A B4A B9A C12A -98.7(4)
C1A B4A B9A B5A 37.8(3)
B8A B4A B9A B5A 137.6(4)
B3A B4A B9A B5A 99.3(4)
C1A B4A B9A B10A -1.2(5)
B8A B4A B9A B10A 98.6(4)
B3A B4A B9A B10A 60.2(4)
B5A B4A B9A B10A -39.0(4)
C1A B4A B9A B8A -99.8(3)
B3A B4A B9A B8A -38.3(3)
B5A B4A B9A B8A -137.6(4)
C1A B5A B9A C12A 58.9(5)
B6A B5A B9A C12A -1.5(5)
B10A B5A B9A C12A -37.7(3)
B4A B5A B9A C12A 99.0(4)
C1A B5A B9A B4A -40.2(4)
B6A B5A B9A B4A -100.5(4)
B10A B5A B9A B4A -136.7(4)
C1A B5A B9A B10A 96.6(4)
B6A B5A B9A B10A 36.2(4)
B4A B5A B9A B10A 136.7(4)
C1A B5A B9A B8A -2.0(5)
B6A B5A B9A B8A -62.4(5)
B10A B5A B9A B8A -98.6(4)
B4A B5A B9A B8A 38.1(4)
B4A B8A B9A C12A -134.4(3)
B3A B8A B9A C12A -95.8(3)
B7A B8A B9A C12A -33.3(3)
C12A B8A B9A B4A 134.4(3)
B3A B8A B9A B4A 38.7(3)
B7A B8A B9A B4A 101.2(3)
C12A B8A B9A B5A 95.4(4)
B4A B8A B9A B5A -39.0(4)
B3A B8A B9A B5A -0.3(5)
B7A B8A B9A B5A 62.2(5)
C12A B8A B9A B10A 31.7(3)
B4A B8A B9A B10A -102.7(4)
B3A B8A B9A B10A -64.0(5)
B7A B8A B9A B10A -1.5(5)
B7A C12A B10A B11A -35.4(4)
B8A C12A B10A B11A -105.7(4)
B9A C12A B10A B11A -142.5(4)
B7A C12A B10A B6A 5.2(5)
B8A C12A B10A B6A -65.2(5)
B9A C12A B10A B6A -101.9(4)
B11A C12A B10A B6A 40.5(3)
B7A C12A B10A B9A 107.1(4)
B8A C12A B10A B9A 36.7(4)
B11A C12A B10A B9A 142.5(4)
B7A C12A B10A B5A 67.8(4)
B8A C12A B10A B5A -2.6(5)
B9A C12A B10A B5A -39.3(3)
B11A C12A B10A B5A 103.2(4)
C1A B6A B10A C12A 59.3(5)
B11A B6A B10A C12A -41.5(3)
B5A B6A B10A C12A 99.3(4)
B2A B6A B10A C12A -4.1(5)
C1A B6A B10A B11A 100.8(4)
B5A B6A B10A B11A 140.8(4)
B2A B6A B10A B11A 37.4(3)
C1A B6A B10A B9A -3.2(5)
B11A B6A B10A B9A -104.0(4)
B5A B6A B10A B9A 36.8(4)
B2A B6A B10A B9A -66.6(5)
C1A B6A B10A B5A -40.0(3)
B11A B6A B10A B5A -140.8(4)
B2A B6A B10A B5A -103.4(4)
B4A B9A B10A C12A -95.4(4)
B5A B9A B10A C12A -135.1(4)
B8A B9A B10A C12A -32.2(3)
C12A B9A B10A B11A 34.8(4)
B4A B9A B10A B11A -60.6(5)
B5A B9A B10A B11A -100.3(5)
B8A B9A B10A B11A 2.6(5)
C12A B9A B10A B6A 98.2(4)
B4A B9A B10A B6A 2.8(5)
B5A B9A B10A B6A -36.9(4)
B8A B9A B10A B6A 66.0(5)
C12A B9A B10A B5A 135.1(4)
B4A B9A B10A B5A 39.7(4)
B8A B9A B10A B5A 102.9(4)
C1A B5A B10A C12A -60.4(4)
B6A B5A B10A C12A -99.5(4)
B9A B5A B10A C12A 39.2(3)
B4A B5A B10A C12A 2.1(5)
C1A B5A B10A B11A 4.1(5)
B6A B5A B10A B11A -35.1(4)
B9A B5A B10A B11A 103.6(4)
B4A B5A B10A B11A 66.5(4)
C1A B5A B10A B6A 39.1(3)
B9A B5A B10A B6A 138.7(4)
B4A B5A B10A B6A 101.6(4)
C1A B5A B10A B9A -99.6(4)
B6A B5A B10A B9A -138.7(4)
B4A B5A B10A B9A -37.2(3)
C12A B10A B11A B6A 133.4(4)
B9A B10A B11A B6A 99.2(5)
B5A B10A B11A B6A 35.3(4)
B6A B10A B11A C12A -133.4(4)
B9A B10A B11A C12A -34.2(3)
B5A B10A B11A C12A -98.1(4)
C12A B10A B11A B2A 94.7(3)
B6A B10A B11A B2A -38.7(3)
B9A B10A B11A B2A 60.6(5)
B5A B10A B11A B2A -3.4(5)
C12A B10A B11A B7A 31.6(3)
B6A B10A B11A B7A -101.9(4)
B9A B10A B11A B7A -2.6(5)
B5A B10A B11A B7A -66.5(4)
C1A B6A B11A B10A -98.0(4)
B5A B6A B11A B10A -36.1(4)
B2A B6A B11A B10A -138.7(4)
C1A B6A B11A C12A -58.3(4)
B10A B6A B11A C12A 39.7(3)
B5A B6A B11A C12A 3.6(5)
B2A B6A B11A C12A -99.0(3)
C1A B6A B11A B2A 40.6(3)
B10A B6A B11A B2A 138.7(4)
B5A B6A B11A B2A 102.6(4)
C1A B6A B11A B7A 2.0(4)
B10A B6A B11A B7A 100.0(4)
B5A B6A B11A B7A 63.9(5)
B2A B6A B11A B7A -38.7(3)
B7A C12A B11A B10A 143.7(4)
B8A C12A B11A B10A 106.9(4)
B9A C12A B11A B10A 36.4(4)
B10A C12A B11A B6A -41.2(4)
B7A C12A B11A B6A 102.5(4)
B8A C12A B11A B6A 65.7(4)
B9A C12A B11A B6A -4.8(5)
B10A C12A B11A B2A -105.7(4)
B7A C12A B11A B2A 38.0(3)
B8A C12A B11A B2A 1.2(4)
B9A C12A B11A B2A -69.3(4)
B10A C12A B11A B7A -143.7(4)
B8A C12A B11A B7A -36.8(3)
B9A C12A B11A B7A -107.3(4)
N1A B2A B11A B10A 152.1(4)
C1A B2A B11A B10A 1.2(4)
B7A B2A B11A B10A -98.2(4)
B3A B2A B11A B10A -59.7(4)
B6A B2A B11A B10A 38.3(3)
N1A B2A B11A B6A 113.8(4)
C1A B2A B11A B6A -37.1(3)
B7A B2A B11A B6A -136.5(3)
B3A B2A B11A B6A -98.0(3)
N1A B2A B11A C12A -146.8(3)
C1A B2A B11A C12A 62.2(3)
B7A B2A B11A C12A -37.1(3)
B3A B2A B11A C12A 1.4(4)
B6A B2A B11A C12A 99.4(4)
N1A B2A B11A B7A -109.7(4)
C1A B2A B11A B7A 99.3(3)
B3A B2A B11A B7A 38.5(3)
B6A B2A B11A B7A 136.5(3)
C12A B7A B11A B10A -31.7(3)
B3A B7A B11A B10A 65.0(4)
B2A B7A B11A B10A 104.5(4)
B8A B7A B11A B10A 1.6(4)
C12A B7A B11A B6A -96.4(4)
B3A B7A B11A B6A 0.3(4)
B2A B7A B11A B6A 39.9(3)
B8A B7A B11A B6A -63.0(4)
B3A B7A B11A C12A 96.7(3)
B2A B7A B11A C12A 136.3(3)
B8A B7A B11A C12A 33.3(3)
C12A B7A B11A B2A -136.3(3)
B3A B7A B11A B2A -39.6(3)
B8A B7A B11A B2A -102.9(3)
C14B N1B C2B C7B 0.9(4)
B2B N1B C2B C7B -175.0(3)
C14B N1B C2B C3B -179.8(4)
B2B N1B C2B C3B 4.3(6)
C7B C2B C3B C4B -2.0(6)
N1B C2B C3B C4B 178.8(4)
C2B C3B C4B C5B 1.1(6)
C3B C4B C5B C6B -0.4(7)
C4B C5B C6B C7B 0.5(6)
C5B C6B C7B C2B -1.4(6)
C5B C6B C7B C8B -179.6(4)
C3B C2B C7B C6B 2.2(6)
N1B C2B C7B C6B -178.4(3)
C3B C2B C7B C8B -179.2(3)
N1B C2B C7B C8B 0.1(4)
C6B C7B C8B C9B -0.5(7)
C2B C7B C8B C9B -178.8(4)
C6B C7B C8B C14B 177.2(4)
C2B C7B C8B C14B -1.1(4)
C14B C8B C9B C10B 1.4(6)
C7B C8B C9B C10B 178.8(4)
C8B C9B C10B C11B -0.9(6)
C9B C10B C11B C13B -0.6(6)
C10B C11B C13B C14B 1.6(6)
C9B C8B C14B C13B -0.3(5)
C7B C8B C14B C13B -178.3(3)
C9B C8B C14B N1B 179.6(3)
C7B C8B C14B N1B 1.7(4)
C11B C13B C14B C8B -1.1(5)
C11B C13B C14B N1B 178.9(3)
C2B N1B C14B C8B -1.6(4)
B2B N1B C14B C8B 174.3(3)
C2B N1B C14B C13B 178.4(4)
B2B N1B C14B C13B -5.7(6)
C14B N1B B2B C1B 146.3(3)
C2B N1B B2B C1B -38.6(5)
C14B N1B B2B B11B -72.1(5)
C2B N1B B2B B11B 103.0(5)
C14B N1B B2B B7B 5.8(6)
C2B N1B B2B B7B -179.1(4)
C14B N1B B2B B3B 79.7(5)
C2B N1B B2B B3B -105.2(5)
C14B N1B B2B B6B -144.8(4)
C2B N1B B2B B6B 30.3(5)
B3B C1B B2B N1B -109.3(4)
B4B C1B B2B N1B -144.4(4)
B5B C1B B2B N1B 145.0(4)
B6B C1B B2B N1B 108.4(4)
B3B C1B B2B B11B 100.8(4)
B4B C1B B2B B11B 65.7(4)
B5B C1B B2B B11B -4.9(4)
B6B C1B B2B B11B -41.5(3)
B3B C1B B2B B7B 40.2(3)
B4B C1B B2B B7B 5.1(4)
B5B C1B B2B B7B -65.5(4)
B6B C1B B2B B7B -102.1(3)
B4B C1B B2B B3B -35.1(4)
B5B C1B B2B B3B -105.7(4)
B6B C1B B2B B3B -142.3(4)
B3B C1B B2B B6B 142.3(4)
B4B C1B B2B B6B 107.2(4)
B5B C1B B2B B6B 36.6(3)
B4B C1B B3B B8B 37.9(4)
B5B C1B B3B B8B 1.6(5)
B6B C1B B3B B8B -69.3(4)
B2B C1B B3B B8B -106.5(4)
B5B C1B B3B B4B -36.2(4)
B6B C1B B3B B4B -107.1(4)
B2B C1B B3B B4B -144.3(4)
B4B C1B B3B B7B 102.9(4)
B5B C1B B3B B7B 66.7(4)
B6B C1B B3B B7B -4.3(4)
B2B C1B B3B B7B -41.5(3)
B4B C1B B3B B2B 144.3(4)
B5B C1B B3B B2B 108.1(4)
B6B C1B B3B B2B 37.2(3)
N1B B2B B3B C1B 108.3(4)
B11B B2B B3B C1B -94.4(3)
B7B B2B B3B C1B -132.6(3)
B6B B2B B3B C1B -32.7(3)
N1B B2B B3B B8B -155.8(4)
C1B B2B B3B B8B 95.9(4)
B11B B2B B3B B8B 1.4(4)
B7B B2B B3B B8B -36.7(3)
B6B B2B B3B B8B 63.2(4)
N1B B2B B3B B4B 140.8(4)
C1B B2B B3B B4B 32.5(4)
B11B B2B B3B B4B -62.0(5)
B7B B2B B3B B4B -100.1(5)
B6B B2B B3B B4B -0.2(5)
N1B B2B B3B B7B -119.1(4)
C1B B2B B3B B7B 132.6(3)
B11B B2B B3B B7B 38.1(3)
B6B B2B B3B B7B 99.9(3)
B3B C1B B4B B8B -38.1(4)
B5B C1B B4B B8B 104.5(4)
B6B C1B B4B B8B 68.8(4)
B2B C1B B4B B8B -2.3(5)
B5B C1B B4B B3B 142.6(4)
B6B C1B B4B B3B 106.9(4)
B2B C1B B4B B3B 35.8(4)
B3B C1B B4B B9B -102.7(4)
B5B C1B B4B B9B 39.9(3)
B6B C1B B4B B9B 4.2(5)
B2B C1B B4B B9B -66.9(4)
B3B C1B B4B B5B -142.6(4)
B6B C1B B4B B5B -35.7(3)
B2B C1B B4B B5B -106.8(4)
C1B B3B B4B B8B 136.2(4)
B7B B3B B4B B8B 39.3(4)
B2B B3B B4B B8B 103.6(4)
B8B B3B B4B C1B -136.2(4)
B7B B3B B4B C1B -96.9(4)
B2B B3B B4B C1B -32.6(4)
C1B B3B B4B B9B 97.5(4)
B8B B3B B4B B9B -38.7(4)
B7B B3B B4B B9B 0.5(4)
B2B B3B B4B B9B 64.9(5)
C1B B3B B4B B5B 33.2(4)
B8B B3B B4B B5B -103.0(5)
B7B B3B B4B B5B -63.7(5)
B2B B3B B4B B5B 0.6(6)
B3B C1B B5B B10B -67.1(4)
B4B C1B B5B B10B -103.1(4)
B6B C1B B5B B10B 40.9(3)
B2B C1B B5B B10B 4.5(4)
B3B C1B B5B B4B 36.0(4)
B6B C1B B5B B4B 144.1(4)
B2B C1B B5B B4B 107.7(4)
B3B C1B B5B B9B -3.1(5)
B4B C1B B5B B9B -39.1(4)
B6B C1B B5B B9B 104.9(4)
B2B C1B B5B B9B 68.5(4)
B3B C1B B5B B6B -108.0(4)
B4B C1B B5B B6B -144.1(4)
B2B C1B B5B B6B -36.4(3)
B8B B4B B5B C1B -96.1(4)
B3B B4B B5B C1B -32.9(3)
B9B B4B B5B C1B -134.9(4)
B8B B4B B5B B10B 0.1(5)
C1B B4B B5B B10B 96.1(4)
B3B B4B B5B B10B 63.3(5)
B9B B4B B5B B10B -38.8(3)
B8B B4B B5B B9B 38.9(4)
C1B B4B B5B B9B 134.9(4)
B3B B4B B5B B9B 102.0(5)
B8B B4B B5B B6B -64.0(4)
C1B B4B B5B B6B 32.1(3)
B3B B4B B5B B6B -0.8(5)
B9B B4B B5B B6B -102.8(4)
B3B C1B B6B B10B 66.5(4)
B4B C1B B6B B10B -3.5(4)
B5B C1B B6B B10B -38.9(3)
B2B C1B B6B B10B 104.2(3)
B3B C1B B6B B11B 4.5(4)
B4B C1B B6B B11B -65.5(4)
B5B C1B B6B B11B -101.0(3)
B2B C1B B6B B11B 42.2(3)
B3B C1B B6B B5B 105.5(4)
B4B C1B B6B B5B 35.4(3)
B2B C1B B6B B5B 143.1(3)
B3B C1B B6B B2B -37.7(3)
B4B C1B B6B B2B -107.7(4)
B5B C1B B6B B2B -143.1(3)
B10B B5B B6B C1B -133.2(3)
B4B B5B B6B C1B -31.8(3)
B9B B5B B6B C1B -95.4(4)
C1B B5B B6B B10B 133.2(3)
B4B B5B B6B B10B 101.4(4)
B9B B5B B6B B10B 37.8(3)
C1B B5B B6B B11B 95.6(3)
B10B B5B B6B B11B -37.6(3)
B4B B5B B6B B11B 63.8(4)
B9B B5B B6B B11B 0.2(4)
C1B B5B B6B B2B 32.5(3)
B10B B5B B6B B2B -100.7(3)
B4B B5B B6B B2B 0.7(5)
B9B B5B B6B B2B -62.9(4)
N1B B2B B6B C1B -110.0(4)
B11B B2B B6B C1B 131.1(3)
B7B B2B B6B C1B 93.6(3)
B3B B2B B6B C1B 31.7(3)
N1B B2B B6B B10B 157.3(3)
C1B B2B B6B B10B -92.8(3)
B11B B2B B6B B10B 38.3(3)
B7B B2B B6B B10B 0.8(4)
B3B B2B B6B B10B -61.0(4)
N1B B2B B6B B11B 118.9(4)
C1B B2B B6B B11B -131.1(3)
B7B B2B B6B B11B -37.5(3)
B3B B2B B6B B11B -99.4(4)
N1B B2B B6B B5B -142.0(3)
C1B B2B B6B B5B -32.0(3)
B11B B2B B6B B5B 99.1(3)
B7B B2B B6B B5B 61.6(4)
B3B B2B B6B B5B -0.3(4)
B9B C12B B7B B11B -104.8(4)
B8B C12B B7B B11B -139.5(3)
B10B C12B B7B B11B -35.9(4)
B9B C12B B7B B3B -1.9(5)
B8B C12B B7B B3B -36.6(3)
B11B C12B B7B B3B 102.9(3)
B10B C12B B7B B3B 67.0(5)
B9B C12B B7B B8B 34.7(4)
B11B C12B B7B B8B 139.5(3)
B10B C12B B7B B8B 103.6(4)
B9B C12B B7B B2B -64.7(5)
B8B C12B B7B B2B -99.4(4)
B11B C12B B7B B2B 40.1(3)
B10B C12B B7B B2B 4.2(5)
C1B B3B B7B C12B -61.6(4)
B8B B3B B7B C12B 38.3(3)
B4B B3B B7B C12B 0.8(4)
B2B B3B B7B C12B -102.9(4)
C1B B3B B7B B11B 2.1(4)
B8B B3B B7B B11B 102.1(4)
B4B B3B B7B B11B 64.5(4)
B2B B3B B7B B11B -39.1(3)
C1B B3B B7B B8B -100.0(3)
B4B B3B B7B B8B -37.6(3)
B2B B3B B7B B8B -141.2(3)
C1B B3B B7B B2B 41.2(3)
B8B B3B B7B B2B 141.2(3)
B4B B3B B7B B2B 103.6(3)
N1B B2B B7B C12B -156.7(4)
C1B B2B B7B C12B 57.1(4)
B11B B2B B7B C12B -40.6(4)
B3B B2B B7B C12B 95.6(4)
B6B B2B B7B C12B -3.0(5)
N1B B2B B7B B11B -116.1(4)
C1B B2B B7B B11B 97.7(3)
B3B B2B B7B B11B 136.2(3)
B6B B2B B7B B11B 37.6(3)
N1B B2B B7B B3B 107.7(4)
C1B B2B B7B B3B -38.5(3)
B11B B2B B7B B3B -136.2(3)
B6B B2B B7B B3B -98.6(3)
N1B B2B B7B B8B 140.5(4)
C1B B2B B7B B8B -5.7(4)
B11B B2B B7B B8B -103.3(4)
B3B B2B B7B B8B 32.9(3)
B6B B2B B7B B8B -65.8(4)
C1B B4B B8B B3B 37.6(3)
B9B B4B B8B B3B 137.9(4)
B5B B4B B8B B3B 99.7(4)
C1B B4B B8B C12B -60.9(4)
B3B B4B B8B C12B -98.5(4)
B9B B4B B8B C12B 39.4(3)
B5B B4B B8B C12B 1.2(5)
C1B B4B B8B B9B -100.3(4)
B3B B4B B8B B9B -137.9(4)
B5B B4B B8B B9B -38.2(3)
C1B B4B B8B B7B -1.8(5)
B3B B4B B8B B7B -39.4(4)
B9B B4B B8B B7B 98.6(4)
B5B B4B B8B B7B 60.3(5)
C1B B3B B8B B4B -38.3(4)
B7B B3B B8B B4B -137.4(4)
B2B B3B B8B B4B -101.5(4)
C1B B3B B8B C12B 62.2(4)
B4B B3B B8B C12B 100.5(4)
B7B B3B B8B C12B -36.9(3)
B2B B3B B8B C12B -1.0(4)
C1B B3B B8B B9B 0.6(5)
B4B B3B B8B B9B 38.9(4)
B7B B3B B8B B9B -98.5(5)
B2B B3B B8B B9B -62.6(5)
C1B B3B B8B B7B 99.1(4)
B4B B3B B8B B7B 137.4(4)
B2B B3B B8B B7B 35.9(3)
B7B C12B B8B B4B 103.9(4)
B9B C12B B8B B4B -40.7(3)
B11B C12B B8B B4B 64.7(4)
B10B C12B B8B B4B -2.1(5)
B7B C12B B8B B3B 39.4(3)
B9B C12B B8B B3B -105.2(4)
B11B C12B B8B B3B 0.2(5)
B10B C12B B8B B3B -66.5(4)
B7B C12B B8B B9B 144.6(4)
B11B C12B B8B B9B 105.4(4)
B10B C12B B8B B9B 38.6(3)
B9B C12B B8B B7B -144.6(4)
B11B C12B B8B B7B -39.2(3)
B10B C12B B8B B7B -106.0(4)
C12B B7B B8B B4B -96.1(4)
B11B B7B B8B B4B -58.9(5)
B3B B7B B8B B4B 39.6(4)
B2B B7B B8B B4B 4.9(5)
C12B B7B B8B B3B -135.6(3)
B11B B7B B8B B3B -98.4(3)
B2B B7B B8B B3B -34.6(3)
B11B B7B B8B C12B 37.2(3)
B3B B7B B8B C12B 135.6(3)
B2B B7B B8B C12B 101.0(4)
C12B B7B B8B B9B -31.1(3)
B11B B7B B8B B9B 6.1(5)
B3B B7B B8B B9B 104.5(4)
B2B B7B B8B B9B 69.9(5)
B7B C12B B9B B4B 2.3(5)
B8B C12B B9B B4B 37.8(3)
B11B C12B B9B B4B -67.8(5)
B10B C12B B9B B4B -101.0(4)
B7B C12B B9B B8B -35.5(4)
B11B C12B B9B B8B -105.6(4)
B10B C12B B9B B8B -138.8(4)
B7B C12B B9B B5B 63.9(5)
B8B C12B B9B B5B 99.5(4)
B11B C12B B9B B5B -6.2(5)
B10B C12B B9B B5B -39.3(3)
B7B C12B B9B B10B 103.2(4)
B8B C12B B9B B10B 138.8(4)
B11B C12B B9B B10B 33.2(4)
B8B B4B B9B C12B -39.2(3)
C1B B4B B9B C12B 59.8(4)
B3B B4B B9B C12B -1.6(4)
B5B B4B B9B C12B 99.0(4)
C1B B4B B9B B8B 98.9(4)
B3B B4B B9B B8B 37.6(3)
B5B B4B B9B B8B 138.1(4)
B8B B4B B9B B5B -138.1(4)
C1B B4B B9B B5B -39.2(3)
B3B B4B B9B B5B -100.5(4)
B8B B4B B9B B10B -101.8(4)
C1B B4B B9B B10B -2.9(4)
B3B B4B B9B B10B -64.2(4)
B5B B4B B9B B10B 36.3(3)
B4B B8B B9B C12B 134.4(4)
B3B B8B B9B C12B 95.3(4)
B7B B8B B9B C12B 30.1(3)
B3B B8B B9B B4B -39.1(4)
C12B B8B B9B B4B -134.4(4)
B7B B8B B9B B4B -104.3(4)
B4B B8B B9B B5B 36.7(3)
B3B B8B B9B B5B -2.4(6)
C12B B8B B9B B5B -97.7(4)
B7B B8B B9B B5B -67.6(5)
B4B B8B B9B B10B 97.2(4)
B3B B8B B9B B10B 58.1(5)
C12B B8B B9B B10B -37.2(3)
B7B B8B B9B B10B -7.1(5)
C1B B5B B9B C12B -58.4(4)
B10B B5B B9B C12B 40.7(3)
B4B B5B B9B C12B -96.9(4)
B6B B5B B9B C12B 3.5(5)
C1B B5B B9B B4B 38.5(3)
B10B B5B B9B B4B 137.6(4)
B6B B5B B9B B4B 100.4(4)
C1B B5B B9B B8B 3.2(5)
B10B B5B B9B B8B 102.3(4)
B4B B5B B9B B8B -35.3(4)
B6B B5B B9B B8B 65.1(5)
C1B B5B B9B B10B -99.1(3)
B4B B5B B9B B10B -137.6(4)
B6B B5B B9B B10B -37.2(3)
C1B B5B B10B C12B 59.7(4)
B4B B5B B10B C12B -1.3(4)
B9B B5B B10B C12B -39.1(3)
B6B B5B B10B C12B 100.0(3)
C1B B5B B10B B6B -40.3(3)
B4B B5B B10B B6B -101.3(4)
B9B B5B B10B B6B -139.2(3)
C1B B5B B10B B11B -2.0(4)
B4B B5B B10B B11B -63.1(4)
B9B B5B B10B B11B -100.9(4)
B6B B5B B10B B11B 38.2(3)
C1B B5B B10B B9B 98.9(3)
B4B B5B B10B B9B 37.9(3)
B6B B5B B10B B9B 139.2(3)
B7B C12B B10B B5B -68.0(5)
B9B C12B B10B B5B 40.7(3)
B8B C12B B10B B5B 2.1(4)
B11B C12B B10B B5B -104.5(4)
B7B C12B B10B B6B -3.6(5)
B9B C12B B10B B6B 105.0(4)
B8B C12B B10B B6B 66.4(4)
B11B C12B B10B B6B -40.2(3)
B7B C12B B10B B11B 36.5(4)
B9B C12B B10B B11B 145.2(4)
B8B C12B B10B B11B 106.6(4)
B7B C12B B10B B9B -108.6(5)
B8B C12B B10B B9B -38.6(3)
B11B C12B B10B B9B -145.2(4)
C1B B6B B10B B5B 38.9(3)
B11B B6B B10B B5B 137.7(3)
B2B B6B B10B B5B 99.4(3)
C1B B6B B10B C12B -59.1(4)
B11B B6B B10B C12B 39.7(3)
B5B B6B B10B C12B -97.9(4)
B2B B6B B10B C12B 1.5(4)
C1B B6B B10B B11B -98.8(3)
B5B B6B B10B B11B -137.7(3)
B2B B6B B10B B11B -38.2(3)
C1B B6B B10B B9B 1.4(4)
B11B B6B B10B B9B 100.2(4)
B5B B6B B10B B9B -37.5(3)
B2B B6B B10B B9B 62.0(4)
C12B B9B B10B B5B -133.4(4)
B4B B9B B10B B5B -37.2(3)
B8B B9B B10B B5B -96.7(4)
B4B B9B B10B C12B 96.2(4)
B8B B9B B10B C12B 36.7(4)
B5B B9B B10B C12B 133.4(4)
C12B B9B B10B B6B -95.3(4)
B4B B9B B10B B6B 0.9(4)
B8B B9B B10B B6B -58.6(5)
B5B B9B B10B B6B 38.1(3)
C12B B9B B10B B11B -31.2(3)
B4B B9B B10B B11B 65.0(4)
B8B B9B B10B B11B 5.5(5)
B5B B9B B10B B11B 102.3(3)
B9B C12B B11B B7B 108.4(5)
B8B C12B B11B B7B 39.9(3)
B10B C12B B11B B7B 141.9(4)
B7B C12B B11B B6B -102.0(3)
B9B C12B B11B B6B 6.4(5)
B8B C12B B11B B6B -62.1(4)
B10B C12B B11B B6B 39.9(3)
B7B C12B B11B B10B -141.9(4)
B9B C12B B11B B10B -33.5(4)
B8B C12B B11B B10B -102.0(4)
B7B C12B B11B B2B -39.2(3)
B9B C12B B11B B2B 69.1(5)
B8B C12B B11B B2B 0.6(4)
B10B C12B B11B B2B 102.6(3)
B3B B7B B11B C12B -95.9(4)
B8B B7B B11B C12B -36.5(4)
B2B B7B B11B C12B -135.1(3)
C12B B7B B11B B6B 96.4(4)
B3B B7B B11B B6B 0.5(4)
B8B B7B B11B B6B 59.9(4)
B2B B7B B11B B6B -38.7(3)
C12B B7B B11B B10B 33.8(3)
B3B B7B B11B B10B -62.1(4)
B8B B7B B11B B10B -2.7(5)
B2B B7B B11B B10B -101.3(3)
C12B B7B B11B B2B 135.1(3)
B3B B7B B11B B2B 39.1(3)
B8B B7B B11B B2B 98.5(4)
C1B B6B B11B C12B 55.9(4)
B10B B6B B11B C12B -40.0(3)
B5B B6B B11B C12B -3.7(4)
B2B B6B B11B C12B 97.3(4)
C1B B6B B11B B7B -2.8(4)
B10B B6B B11B B7B -98.7(4)
B5B B6B B11B B7B -62.3(4)
B2B B6B B11B B7B 38.6(3)
C1B B6B B11B B10B 95.9(3)
B5B B6B B11B B10B 36.3(3)
B2B B6B B11B B10B 137.3(3)
C1B B6B B11B B2B -41.4(3)
B10B B6B B11B B2B -137.3(3)
B5B B6B B11B B2B -101.0(3)
B5B B10B B11B C12B 95.0(4)
B6B B10B B11B C12B 134.1(4)
B9B B10B B11B C12B 30.6(3)
B5B B10B B11B B7B 62.7(4)
C12B B10B B11B B7B -32.2(3)
B6B B10B B11B B7B 101.8(3)
B9B B10B B11B B7B -1.7(4)
B5B B10B B11B B6B -39.1(3)
C12B B10B B11B B6B -134.1(4)
B9B B10B B11B B6B -103.5(4)
B5B B10B B11B B2B -0.8(5)
C12B B10B B11B B2B -95.8(4)
B6B B10B B11B B2B 38.3(3)
B9B B10B B11B B2B -65.3(4)
N1B B2B B11B C12B 154.1(4)
C1B B2B B11B C12B -59.0(4)
B7B B2B B11B C12B 37.0(3)
B3B B2B B11B C12B -1.1(4)
B6B B2B B11B C12B -100.0(3)
N1B B2B B11B B7B 117.1(5)
C1B B2B B11B B7B -96.0(3)
B3B B2B B11B B7B -38.2(3)
B6B B2B B11B B7B -137.0(3)
N1B B2B B11B B6B -105.9(4)
C1B B2B B11B B6B 41.0(3)
B7B B2B B11B B6B 137.0(3)
B3B B2B B11B B6B 98.8(3)
N1B B2B B11B B10B -143.7(4)
C1B B2B B11B B10B 3.2(4)
B7B B2B B11B B10B 99.2(4)
B3B B2B B11B B10B 61.1(4)
B6B B2B B11B B10B -37.8(3)
